data_7704990
loop_
_publ_author_name
'Samie, Ali'
'Salimi, Alireza'
'Garrison, Jered C.'

_publ_section_title
;
 Coordination chemistry of mercury(ii) halide complexes: a combined
 experimental, theoretical and (ICSD &amp; CSD) database study on the
 relationship between inorganic and organic units.
;
_journal_issue 34
_journal_name_full 'Dalton transactions (Cambridge, England : 2003)'
_journal_page_first 11859
_journal_page_last 11877
_journal_paper_doi 10.1039/d0dt01541e
_journal_volume 49
_journal_year 2020
_chemical_formula_moiety 'C32 H22 Br2 Hg N2 O4'
_chemical_formula_sum 'C32 H22 Br2 Hg N2 O4'
_chemical_formula_weight 858.92
_space_group_crystal_system monoclinic
_space_group_IT_number 14
_space_group_name_Hall '-P 2ybc'
_space_group_name_H-M_alt 'P 1 21/c 1'
_atom_sites_solution_hydrogens geom
_audit_creation_method SHELXL-2018/3
_audit_update_record
;
2020-07-13 deposited with the CCDC.	2020-07-31 downloaded from the CCDC.
;
_cell_angle_alpha 90
_cell_angle_beta 92.936(2)
_cell_angle_gamma 90
_cell_formula_units_Z 4
_cell_length_a 8.0059(2)
_cell_length_b 12.7359(3)
_cell_length_c 28.1343(8)
_cell_measurement_reflns_used 10945
_cell_measurement_temperature 100(2)
_cell_measurement_theta_max 74.3700
_cell_measurement_theta_min 4.6500
_cell_volume 2864.87(13)
_computing_cell_refinement
;
CrysAlisPro, Agilent Technologies,
Version 1.171.37.35 (release 13-08-2014 CrysAlis171 .NET)
(compiled Aug 13 2014,18:06:01)
;
_computing_data_collection
;
CrysAlisPro, Agilent Technologies,
Version 1.171.37.35 (release 13-08-2014 CrysAlis171 .NET)
(compiled Aug 13 2014,18:06:01)
;
_computing_data_reduction
;
CrysAlisPro, Agilent Technologies,
Version 1.171.37.35 (release 13-08-2014 CrysAlis171 .NET)
(compiled Aug 13 2014,18:06:01)
;
_computing_molecular_graphics 'ORTEP-3 for windows (Farrugia, 2012)'
_computing_publication_material 'WinGx (Farrugia, 2012)'
_computing_structure_refinement 'SHELXL-2018/3 (Sheldrick, 2018)'
_computing_structure_solution 'SHELXS-97 (Sheldrick, 2005)'
_diffrn_ambient_temperature 100(2)
_diffrn_detector 'CCD plate'
_diffrn_detector_area_resol_mean 8.2603
_diffrn_detector_type Onyx
_diffrn_measured_fraction_theta_full 1.000
_diffrn_measured_fraction_theta_max 0.979
_diffrn_measurement_device 'four-circle diffractometer'
_diffrn_measurement_device_type 'Xcalibur, Onyx, Ultra'
_diffrn_radiation_monochromator mirror
_diffrn_radiation_probe x-ray
_diffrn_radiation_type 'Cu K\a'
_diffrn_radiation_wavelength 1.54184
_diffrn_reflns_av_R_equivalents 0.0677
_diffrn_reflns_av_unetI/netI 0.0364
_diffrn_reflns_Laue_measured_fraction_full 1.000
_diffrn_reflns_Laue_measured_fraction_max 0.979
_diffrn_reflns_limit_h_max 9
_diffrn_reflns_limit_h_min -9
_diffrn_reflns_limit_k_max 11
_diffrn_reflns_limit_k_min -15
_diffrn_reflns_limit_l_max 34
_diffrn_reflns_limit_l_min -35
_diffrn_reflns_number 30375
_diffrn_reflns_point_group_measured_fraction_full 1.000
_diffrn_reflns_point_group_measured_fraction_max 0.979
_diffrn_reflns_theta_full 67.684
_diffrn_reflns_theta_max 75.893
_diffrn_reflns_theta_min 3.146
_diffrn_source 'sealed X-ray tube'
_diffrn_source_type 'Enhance Ultra (Cu) X-ray Source'
_exptl_absorpt_coefficient_mu 13.244
_exptl_absorpt_correction_T_max 0.2611
_exptl_absorpt_correction_T_min 0.1649
_exptl_absorpt_correction_type sphere
_exptl_absorpt_process_details
;
Interpolation using  Int.Tab. Vol. C (1992) p. 523,Tab. 6.3.3.3
for values of muR in the range 0-2.5, and Int.Tab. Vol.II (1959)
p.302; Table 5.3.6 B for muR in the range 2.6-10.0.
The interpolation procedure of C.W.Dwiggins Jr (Acta Cryst.(1975)
A31,146-148) is used with some modification.
;
_exptl_crystal_colour 'clear colourless'
_exptl_crystal_density_diffrn 1.991
_exptl_crystal_description needle
_exptl_crystal_F_000 1640
_exptl_crystal_size_max 0.2000
_exptl_crystal_size_mid 0.1000
_exptl_crystal_size_min 0.0200
_exptl_crystal_size_rad 0.1000
_refine_diff_density_max 3.979
_refine_diff_density_min -1.295
_refine_diff_density_rms 0.189
_refine_ls_extinction_method none
_refine_ls_goodness_of_fit_ref 1.148
_refine_ls_hydrogen_treatment constr
_refine_ls_matrix_type full
_refine_ls_number_parameters 370
_refine_ls_number_reflns 5833
_refine_ls_number_restraints 0
_refine_ls_restrained_S_all 1.148
_refine_ls_R_factor_all 0.0706
_refine_ls_R_factor_gt 0.0638
_refine_ls_shift/su_max 0.001
_refine_ls_shift/su_mean 0.000
_refine_ls_structure_factor_coef Fsqd
_refine_ls_weighting_details 'w=1/[\s^2^(Fo^2^)+(0.0178P)^2^+64.4681P] where P=(Fo^2^+2Fc^2^)/3'
_refine_ls_weighting_scheme calc
_refine_ls_wR_factor_gt 0.1503
_refine_ls_wR_factor_ref 0.1534
_reflns_Friedel_coverage 0.000
_reflns_number_gt 5152
_reflns_number_total 5833
_reflns_threshold_expression 'I > 2\s(I)'
_cod_data_source_file d0dt01541e2.cif
_cod_data_source_block shelx2
_cod_depositor_comments 'Adding full bibliography for 7704983--7704993.cif.'
_cod_original_sg_symbol_H-M 'P 21/c'
_cod_database_code 7704990
_shelx_shelxl_version_number 2018/3
_shelx_space_group_comment
;
The symmetry employed for this shelxl refinement is uniquely defined
by the following loop, which should always be used as a source of
symmetry information in preference to the above space-group names.
They are only intended as comments.
;
_exptl_absorpt_correction_t_ave 0.2086

loop_
_space_group_symop_operation_xyz
'x, y, z'
'-x, y+1/2, -z+1/2'
'-x, -y, -z'
'x, -y-1/2, z-1/2'

loop_
_atom_site_label
_atom_site_type_symbol
_atom_site_fract_x
_atom_site_fract_y
_atom_site_fract_z
_atom_site_U_iso_or_equiv
_atom_site_adp_type
_atom_site_occupancy
_atom_site_site_symmetry_order
_atom_site_calc_flag
_atom_site_refinement_flags_posn
_atom_site_refinement_flags_adp
_atom_site_refinement_flags_occupancy
_atom_site_disorder_assembly
_atom_site_disorder_group
C22 C 0.5325(16) 0.0590(10) 0.3750(5) 0.053(3) Uani 1 1 d . . . . .
H22 H 0.516115 -0.005936 0.390713 0.064 Uiso 1 1 calc R U . . .
C23 C 0.4735(16) 0.0719(11) 0.3290(5) 0.057(3) Uani 1 1 d . . . . .
H23 H 0.419078 0.014536 0.313153 0.068 Uiso 1 1 calc R U . . .
C24 C 0.4905(17) 0.1671(10) 0.3043(5) 0.054(3) Uani 1 1 d . . . . .
H24 H 0.449471 0.174044 0.272122 0.064 Uiso 1 1 calc R U . . .
C25 C 0.5694(14) 0.2512(10) 0.3283(4) 0.047(3) Uani 1 1 d . . . . .
H25 H 0.578083 0.317207 0.312884 0.057 Uiso 1 1 calc R U . . .
C26 C 0.6364(13) 0.2379(9) 0.3756(4) 0.039(2) Uani 1 1 d . . . . .
C1 C 0.9784(14) 0.2992(8) 0.0917(4) 0.039(2) Uani 1 1 d . . . . .
C2 C 0.8484(15) 0.2366(10) 0.1013(4) 0.048(3) Uani 1 1 d . . . . .
H2 H 0.760095 0.263738 0.118961 0.058 Uiso 1 1 calc R U . . .
C3 C 0.8418(15) 0.1328(10) 0.0857(5) 0.048(3) Uani 1 1 d . . . . .
H3 H 0.750466 0.088945 0.092841 0.058 Uiso 1 1 calc R U . . .
C4 C 0.9684(15) 0.0952(9) 0.0599(4) 0.047(3) Uani 1 1 d . . . . .
H4 H 0.963710 0.024757 0.048842 0.056 Uiso 1 1 calc R U . . .
C5 C 1.1083(14) 0.1593(9) 0.0492(4) 0.041(2) Uani 1 1 d . . . . .
C6 C 1.2442(16) 0.1230(11) 0.0232(5) 0.054(3) Uani 1 1 d . . . . .
H6 H 1.243158 0.053049 0.011436 0.065 Uiso 1 1 calc R U . . .
C7 C 1.3753(17) 0.1865(12) 0.0149(5) 0.059(3) Uani 1 1 d . . . . .
H7 H 1.465873 0.159918 -0.002061 0.071 Uiso 1 1 calc R U . . .
C8 C 1.3794(18) 0.2908(12) 0.0309(5) 0.061(4) Uani 1 1 d . . . . .
H8 H 1.471437 0.334965 0.024692 0.074 Uiso 1 1 calc R U . . .
C9 C 1.2501(16) 0.3278(10) 0.0552(4) 0.051(3) Uani 1 1 d . . . . .
H9 H 1.252392 0.398732 0.065728 0.061 Uiso 1 1 calc R U . . .
C10 C 1.1119(15) 0.2641(9) 0.0656(4) 0.043(3) Uani 1 1 d . . . . .
C11 C 0.8949(16) 0.4787(9) 0.0902(4) 0.047(3) Uani 1 1 d . . . . .
C12 C 0.9139(16) 0.5784(9) 0.1163(4) 0.046(3) Uani 1 1 d . . . . .
C13 C 0.9982(13) 0.5857(8) 0.1603(4) 0.039(2) Uani 1 1 d . . . . .
H13 H 1.052415 0.524699 0.172989 0.047 Uiso 1 1 calc R U . . .
C14 C 0.9302(15) 0.7590(9) 0.1675(4) 0.043(3) Uani 1 1 d . . . . .
H14 H 0.933470 0.822209 0.185408 0.052 Uiso 1 1 calc R U . . .
C15 C 0.8453(16) 0.7593(9) 0.1233(4) 0.047(3) Uani 1 1 d . . . . .
H15 H 0.795133 0.821962 0.111040 0.057 Uiso 1 1 calc R U . . .
C16 C 0.8347(16) 0.6674(9) 0.0973(4) 0.048(3) Uani 1 1 d . . . . .
H16 H 0.774852 0.664966 0.067288 0.058 Uiso 1 1 calc R U . . .
C17 C 0.7261(14) 0.3177(9) 0.4003(4) 0.040(2) Uani 1 1 d . . . . .
C18 C 0.7905(15) 0.3063(9) 0.4449(4) 0.045(3) Uani 1 1 d . . . . .
H18 H 0.849479 0.362393 0.460438 0.054 Uiso 1 1 calc R U . . .
C19 C 0.7696(15) 0.2101(10) 0.4684(4) 0.047(3) Uani 1 1 d . . . . .
H19 H 0.815399 0.201458 0.499952 0.056 Uiso 1 1 calc R U . . .
C20 C 0.6861(14) 0.1299(9) 0.4470(4) 0.044(3) Uani 1 1 d . . . . .
H20 H 0.672832 0.065680 0.463538 0.053 Uiso 1 1 calc R U . . .
C21 C 0.6172(14) 0.1411(9) 0.3994(4) 0.041(2) Uani 1 1 d . . . . .
C27 C 0.6342(15) 0.4877(9) 0.3756(4) 0.044(3) Uani 1 1 d . . . . .
C28 C 0.6823(13) 0.5820(9) 0.3481(4) 0.038(2) Uani 1 1 d . . . . .
C29 C 0.8296(14) 0.5851(8) 0.3238(4) 0.040(2) Uani 1 1 d . . . . .
H29 H 0.896960 0.523806 0.323135 0.048 Uiso 1 1 calc R U . . .
C30 C 0.7796(14) 0.7570(9) 0.3017(4) 0.041(2) Uani 1 1 d . . . . .
H30 H 0.814127 0.818516 0.285766 0.049 Uiso 1 1 calc R U . . .
C31 C 0.6303(15) 0.7592(9) 0.3239(4) 0.046(3) Uani 1 1 d . . . . .
H31 H 0.562851 0.820645 0.323078 0.056 Uiso 1 1 calc R U . . .
C32 C 0.5810(15) 0.6709(9) 0.3473(4) 0.045(3) Uani 1 1 d . . . . .
H32 H 0.478367 0.670340 0.362781 0.053 Uiso 1 1 calc R U . . .
Br1 Br 1.19496(16) 0.87085(10) 0.27155(5) 0.0484(3) Uani 1 1 d . . . . .
Br2 Br 1.26394(16) 0.50202(10) 0.28022(5) 0.0505(3) Uani 1 1 d . . . . .
Hg1 Hg 1.14408(6) 0.67806(4) 0.26311(2) 0.04192(15) Uani 1 1 d . . . . .
N1 N 1.0077(11) 0.6745(8) 0.1863(3) 0.041(2) Uani 1 1 d . . . . .
N2 N 0.8794(11) 0.6712(7) 0.3014(3) 0.039(2) Uani 1 1 d . . . . .
O1 O 0.8041(15) 0.4650(8) 0.0555(4) 0.076(3) Uani 1 1 d . . . . .
O2A O 0.9909(10) 0.4013(6) 0.1106(3) 0.0465(19) Uani 1 1 d . . . . .
O3 O 0.5082(10) 0.4780(7) 0.3953(3) 0.051(2) Uani 1 1 d . . . . .
O4 O 0.7557(10) 0.4128(6) 0.3754(3) 0.0457(19) Uani 1 1 d . . . . .

loop_
_atom_site_aniso_label
_atom_site_aniso_U_11
_atom_site_aniso_U_22
_atom_site_aniso_U_33
_atom_site_aniso_U_23
_atom_site_aniso_U_13
_atom_site_aniso_U_12
C22 0.050(7) 0.038(7) 0.071(9) -0.003(6) 0.000(6) -0.004(6)
C23 0.044(7) 0.053(8) 0.072(9) -0.014(7) -0.007(6) -0.004(6)
C24 0.058(8) 0.048(7) 0.054(7) -0.011(6) 0.009(6) 0.002(6)
C25 0.040(6) 0.053(8) 0.049(7) 0.007(5) 0.008(5) 0.008(5)
C26 0.033(6) 0.039(6) 0.045(6) -0.003(5) 0.006(4) -0.005(5)
C1 0.044(6) 0.022(5) 0.049(6) -0.004(4) -0.007(5) 0.000(4)
C2 0.040(6) 0.059(8) 0.046(7) -0.003(6) 0.005(5) 0.001(6)
C3 0.040(6) 0.041(6) 0.064(8) -0.001(6) 0.003(5) -0.015(5)
C4 0.054(7) 0.030(6) 0.056(7) 0.002(5) -0.007(6) -0.002(5)
C5 0.041(6) 0.041(6) 0.042(6) -0.001(5) 0.000(5) 0.001(5)
C6 0.054(8) 0.056(8) 0.052(7) -0.007(6) 0.003(6) 0.005(6)
C7 0.050(7) 0.062(9) 0.068(9) 0.000(7) 0.017(6) 0.007(7)
C8 0.053(8) 0.063(9) 0.069(9) 0.009(7) 0.010(7) -0.012(7)
C9 0.056(7) 0.042(7) 0.053(7) 0.004(6) -0.004(6) -0.007(6)
C10 0.047(7) 0.040(6) 0.042(6) 0.000(5) -0.002(5) 0.002(5)
C11 0.058(7) 0.035(6) 0.047(7) -0.006(5) 0.000(6) 0.009(5)
C12 0.061(8) 0.031(6) 0.046(6) -0.003(5) 0.002(5) 0.001(5)
C13 0.038(6) 0.030(5) 0.050(6) -0.001(5) 0.007(5) 0.006(4)
C14 0.050(7) 0.034(6) 0.047(6) -0.002(5) 0.013(5) -0.004(5)
C15 0.058(8) 0.030(6) 0.055(7) 0.003(5) 0.004(6) 0.005(5)
C16 0.060(8) 0.040(7) 0.044(6) 0.001(5) -0.004(5) -0.004(6)
C17 0.038(6) 0.033(6) 0.051(6) 0.006(5) 0.008(5) -0.003(5)
C18 0.051(7) 0.031(6) 0.052(7) -0.004(5) 0.002(5) -0.001(5)
C19 0.050(7) 0.049(7) 0.042(6) 0.003(5) 0.004(5) 0.005(5)
C20 0.045(6) 0.036(6) 0.052(7) 0.002(5) 0.011(5) -0.002(5)
C21 0.037(6) 0.031(6) 0.056(7) -0.002(5) 0.008(5) 0.001(4)
C27 0.049(7) 0.035(6) 0.048(7) 0.003(5) -0.002(5) 0.004(5)
C28 0.033(5) 0.038(6) 0.045(6) 0.003(5) 0.004(4) 0.000(4)
C29 0.040(6) 0.027(5) 0.053(7) -0.005(5) 0.003(5) 0.002(4)
C30 0.041(6) 0.038(6) 0.044(6) 0.007(5) 0.001(5) -0.005(5)
C31 0.043(6) 0.036(6) 0.060(7) 0.003(5) -0.001(5) 0.002(5)
C32 0.042(6) 0.040(6) 0.052(7) -0.004(5) 0.007(5) -0.004(5)
Br1 0.0497(7) 0.0342(6) 0.0619(8) -0.0068(5) 0.0074(6) -0.0070(5)
Br2 0.0506(7) 0.0335(6) 0.0673(8) 0.0019(6) 0.0023(6) 0.0000(5)
Hg1 0.0439(3) 0.0332(2) 0.0489(3) -0.00194(19) 0.00485(19) -0.00334(19)
N1 0.043(5) 0.039(5) 0.043(5) -0.002(4) 0.009(4) -0.011(4)
N2 0.045(5) 0.030(5) 0.042(5) 0.002(4) 0.002(4) -0.005(4)
O1 0.112(9) 0.048(6) 0.062(6) -0.015(5) -0.031(6) 0.019(6)
O2A 0.054(5) 0.034(4) 0.051(5) -0.004(3) -0.003(4) -0.001(4)
O3 0.041(4) 0.046(5) 0.069(6) 0.010(4) 0.018(4) 0.002(4)
O4 0.043(4) 0.030(4) 0.065(5) 0.009(4) 0.013(4) -0.002(3)

loop_
_atom_type_symbol
_atom_type_description
_atom_type_scat_dispersion_real
_atom_type_scat_dispersion_imag
_atom_type_scat_source
C C 0.0181 0.0091 'International Tables Vol C Tables 4.2.6.8 and 6.1.1.4'
H H 0.0000 0.0000 'International Tables Vol C Tables 4.2.6.8 and 6.1.1.4'
Br Br -0.6763 1.2805 'International Tables Vol C Tables 4.2.6.8 and 6.1.1.4'
Hg Hg -4.2923 7.6849 'International Tables Vol C Tables 4.2.6.8 and 6.1.1.4'
N N 0.0311 0.0180 'International Tables Vol C Tables 4.2.6.8 and 6.1.1.4'
O O 0.0492 0.0322 'International Tables Vol C Tables 4.2.6.8 and 6.1.1.4'

loop_
_geom_angle_atom_site_label_1
_geom_angle_atom_site_label_2
_geom_angle_atom_site_label_3
_geom_angle
_geom_angle_site_symmetry_1
_geom_angle_site_symmetry_3
_geom_angle_publ_flag
C23 C22 C21 120.6(12) . . ?
C22 C23 C24 122.3(12) . . ?
C25 C24 C23 118.2(12) . . ?
C24 C25 C26 120.1(12) . . ?
C17 C26 C21 117.4(10) . . ?
C17 C26 C25 122.4(11) . . ?
C21 C26 C25 120.2(11) . . ?
C2 C1 C10 122.2(10) . . ?
C2 C1 O2A 120.8(11) . . ?
C10 C1 O2A 116.8(10) . . ?
C1 C2 C3 121.0(11) . . ?
C4 C3 C2 118.9(11) . . ?
C3 C4 C5 121.5(11) . . ?
C10 C5 C6 118.2(11) . . ?
C10 C5 C4 118.3(11) . . ?
C6 C5 C4 123.4(11) . . ?
C7 C6 C5 121.0(13) . . ?
C6 C7 C8 121.0(13) . . ?
C9 C8 C7 119.1(13) . . ?
C8 C9 C10 122.0(13) . . ?
C1 C10 C5 118.0(11) . . ?
C1 C10 C9 123.4(11) . . ?
C5 C10 C9 118.6(11) . . ?
O1 C11 O2A 123.0(11) . . ?
O1 C11 C12 125.1(11) . . ?
O2A C11 C12 111.9(10) . . ?
C13 C12 C16 118.7(10) . . ?
C13 C12 C11 122.6(11) . . ?
C16 C12 C11 118.5(11) . . ?
N1 C13 C12 123.6(10) . . ?
N1 C14 C15 123.6(11) . . ?
C16 C15 C14 119.1(11) . . ?
C15 C16 C12 118.2(11) . . ?
C18 C17 C26 123.1(11) . . ?
C18 C17 O4 119.2(10) . . ?
C26 C17 O4 117.6(10) . . ?
C17 C18 C19 119.0(11) . . ?
C20 C19 C18 121.3(11) . . ?
C19 C20 C21 120.2(11) . . ?
C22 C21 C26 118.6(11) . . ?
C22 C21 C20 122.4(11) . . ?
C26 C21 C20 119.0(10) . . ?
O3 C27 O4 123.6(11) . . ?
O3 C27 C28 125.3(11) . . ?
O4 C27 C28 111.0(10) . . ?
C32 C28 C29 118.3(10) . . ?
C32 C28 C27 119.9(10) . . ?
C29 C28 C27 121.7(10) . . ?
N2 C29 C28 122.4(10) . . ?
N2 C30 C31 123.0(10) . . ?
C32 C31 C30 118.6(11) . . ?
C31 C32 C28 119.6(11) . . ?
N1 Hg1 N2 91.9(3) . . ?
N1 Hg1 Br2 108.4(2) . . ?
N2 Hg1 Br2 102.7(2) . . ?
N1 Hg1 Br1 99.8(2) . . ?
N2 Hg1 Br1 97.7(2) . . ?
Br2 Hg1 Br1 144.26(5) . . ?
C14 N1 C13 116.7(10) . . ?
C14 N1 Hg1 121.8(8) . . ?
C13 N1 Hg1 121.4(8) . . ?
C29 N2 C30 118.0(10) . . ?
C29 N2 Hg1 121.8(7) . . ?
C30 N2 Hg1 120.1(7) . . ?
C11 O2A C1 118.9(9) . . ?
C27 O4 C17 117.2(9) . . ?

loop_
_geom_bond_atom_site_label_1
_geom_bond_atom_site_label_2
_geom_bond_distance
_geom_bond_site_symmetry_2
_geom_bond_publ_flag
C22 C23 1.364(18) . ?
C22 C21 1.405(16) . ?
C23 C24 1.409(19) . ?
C24 C25 1.399(18) . ?
C25 C26 1.419(16) . ?
C26 C17 1.409(15) . ?
C26 C21 1.415(16) . ?
C1 C2 1.348(16) . ?
C1 C10 1.402(16) . ?
C1 O2A 1.406(12) . ?
C2 C3 1.394(17) . ?
C3 C4 1.362(17) . ?
C4 C5 1.431(16) . ?
C5 C10 1.410(16) . ?
C5 C6 1.420(16) . ?
C6 C7 1.355(19) . ?
C7 C8 1.40(2) . ?
C8 C9 1.355(19) . ?
C9 C10 1.414(17) . ?
C11 O1 1.200(15) . ?
C11 O2A 1.359(14) . ?
C11 C12 1.471(16) . ?
C12 C13 1.383(16) . ?
C12 C16 1.393(16) . ?
C13 N1 1.345(14) . ?
C14 N1 1.338(15) . ?
C14 C15 1.386(17) . ?
C15 C16 1.380(16) . ?
C17 C18 1.340(16) . ?
C17 O4 1.425(13) . ?
C18 C19 1.406(16) . ?
C19 C20 1.346(17) . ?
C20 C21 1.428(16) . ?
C27 O3 1.183(14) . ?
C27 O4 1.363(14) . ?
C27 C28 1.489(16) . ?
C28 C32 1.392(16) . ?
C28 C29 1.394(15) . ?
C29 N2 1.336(14) . ?
C30 N2 1.354(14) . ?
C30 C31 1.378(16) . ?
C31 C32 1.371(16) . ?
Br1 Hg1 2.4983(13) . ?
Br2 Hg1 2.4763(13) . ?
Hg1 N1 2.372(9) . ?
Hg1 N2 2.428(9) . ?
